data_7041356
loop_
_publ_author_name
'Hanf, S.'
'Garc\'ia-Rodr\'iguez, R'
'Feldmann, S.'
'Bond, A. D.'
'Hey-Hawkins, E'
'Wright, D. S.'

_publ_section_title
;
 Multidentate 2-pyridyl-phosphine ligands - towards ligand tuning and
 chirality.
;
_journal_issue 3
_journal_name_full 'Dalton transactions (Cambridge, England : 2003)'
_journal_page_first 814
_journal_page_last 824
_journal_paper_doi 10.1039/c6dt04390a
_journal_volume 46
_journal_year 2017
_chemical_formula_moiety
;
 C53 H45 Cu2 N4 O6 P3 2+, 2(F6 P -), 2.18(C4 H8 O), 0.32(C4 H10 O)
;
_chemical_formula_sum 'C63 H65.64 Cu2 F12 N4 O8.5 P5'
_chemical_formula_weight 1524.77
_space_group_crystal_system triclinic
_space_group_IT_number 2
_space_group_name_Hall '-P 1'
_space_group_name_H-M_alt 'P -1'
_symmetry_space_group_name_Hall '-P 1'
_symmetry_space_group_name_H-M 'P -1'
_atom_sites_solution_hydrogens geom
_audit_creation_method SHELXL-2014/7
_audit_update_record
;
2016-09-22 deposited with the CCDC.
2016-12-07 downloaded from the CCDC.
;
_cell_angle_alpha 96.5105(17)
_cell_angle_beta 105.7917(16)
_cell_angle_gamma 99.4915(16)
_cell_formula_units_Z 2
_cell_length_a 14.9241(5)
_cell_length_b 15.6614(5)
_cell_length_c 15.8894(5)
_cell_measurement_reflns_used 9025
_cell_measurement_temperature 180(2)
_cell_measurement_theta_max 66.55
_cell_measurement_theta_min 2.90
_cell_volume 3475.4(2)
_computing_cell_refinement 'SAINT (Bruker, 2014)'
_computing_data_collection 'APEX2 (Bruker, 2014)'
_computing_data_reduction SAINT
_computing_molecular_graphics 'Mercury (Macrae et al., 2008)'
_computing_publication_material SHELXL
_computing_structure_refinement 'SHELXL (Sheldrick, 2015)'
_computing_structure_solution 'SHELXT (Sheldrick, 2015)'
_diffrn_ambient_temperature 180(2)
_diffrn_measured_fraction_theta_full 0.996
_diffrn_measured_fraction_theta_max 0.996
_diffrn_measurement_device_type 'Bruker D8-QUEST PHOTON-100'
_diffrn_measurement_method '\w and \f-scans'
_diffrn_radiation_type CuK\a
_diffrn_radiation_wavelength 1.54178
_diffrn_reflns_av_R_equivalents 0.0447
_diffrn_reflns_av_unetI/netI 0.0268
_diffrn_reflns_Laue_measured_fraction_full 0.996
_diffrn_reflns_Laue_measured_fraction_max 0.996
_diffrn_reflns_limit_h_max 17
_diffrn_reflns_limit_h_min -17
_diffrn_reflns_limit_k_max 18
_diffrn_reflns_limit_k_min -18
_diffrn_reflns_limit_l_max 18
_diffrn_reflns_limit_l_min -18
_diffrn_reflns_number 90535
_diffrn_reflns_point_group_measured_fraction_full 0.996
_diffrn_reflns_point_group_measured_fraction_max 0.996
_diffrn_reflns_theta_full 66.786
_diffrn_reflns_theta_max 66.786
_diffrn_reflns_theta_min 2.901
_diffrn_source 'Incoatec I\mS Cu microsource'
_exptl_absorpt_coefficient_mu 2.607
_exptl_absorpt_correction_T_max 0.7528
_exptl_absorpt_correction_T_min 0.6185
_exptl_absorpt_correction_type multi-scan
_exptl_absorpt_process_details 'SADABS (Bruker, 2014)'
_exptl_crystal_colour colourless
_exptl_crystal_density_diffrn 1.457
_exptl_crystal_description block
_exptl_crystal_F_000 1561
_exptl_crystal_size_max 0.170
_exptl_crystal_size_mid 0.160
_exptl_crystal_size_min 0.090
_refine_diff_density_max 0.721
_refine_diff_density_min -0.699
_refine_diff_density_rms 0.070
_refine_ls_extinction_method none
_refine_ls_goodness_of_fit_ref 1.022
_refine_ls_hydrogen_treatment constr
_refine_ls_matrix_type full
_refine_ls_number_parameters 968
_refine_ls_number_reflns 12274
_refine_ls_number_restraints 298
_refine_ls_restrained_S_all 1.082
_refine_ls_R_factor_all 0.0667
_refine_ls_R_factor_gt 0.0494
_refine_ls_shift/su_max 0.001
_refine_ls_shift/su_mean 0.000
_refine_ls_structure_factor_coef Fsqd
_refine_ls_weighting_details 'w=1/[\s^2^(Fo^2^)+(0.0636P)^2^+6.4884P] where P=(Fo^2^+2Fc^2^)/3'
_refine_ls_weighting_scheme calc
_refine_ls_wR_factor_gt 0.1248
_refine_ls_wR_factor_ref 0.1405
_reflns_Friedel_coverage 0.000
_reflns_number_gt 9807
_reflns_number_total 12274
_reflns_threshold_expression 'I > 2\s(I)'
_cod_data_source_file c6dt04390a2.cif
_cod_data_source_block 13
_cod_depositor_comments 'Adding full bibliography for 7041350--7041357.cif.'
_cod_original_formula_sum 'C63 H65.64 Cu2 F12 N4 O8.50 P5'
_cod_database_code 7041356
_cambridge_user_name 'Schirin Hanf'
_cambridge_user_crsid sh811
_cambridge_supervisor_name 'Dominic Wright'
_cambridge_supervisor_crsid dsw1000
_cambridge_crystallographer_name 'Andrew Bond'
_cambridge_crystallographer_crsid adb29
_cambridge_sample_id SH204-THF/Et2O
_cambridge_data_id DW_B2_0150
_shelx_space_group_comment
;
The symmetry employed for this shelxl refinement is uniquely defined
by the following loop, which should always be used as a source of
symmetry information in preference to the above space-group names.
They are only intended as comments.
;
_shelx_estimated_absorpt_t_min 0.666
_shelx_estimated_absorpt_t_max 0.799

loop_
_space_group_symop_operation_xyz
'x, y, z'
'-x, -y, -z'

loop_
_atom_site_label
_atom_site_type_symbol
_atom_site_fract_x
_atom_site_fract_y
_atom_site_fract_z
_atom_site_U_iso_or_equiv
_atom_site_adp_type
_atom_site_occupancy
_atom_site_site_symmetry_order
_atom_site_calc_flag
_atom_site_refinement_flags_posn
_atom_site_refinement_flags_adp
_atom_site_refinement_flags_occupancy
_atom_site_disorder_assembly
_atom_site_disorder_group
Cu1 Cu 0.25819(3) 0.82769(3) 0.74719(3) 0.02853(12) Uani 1 1 d . . . . .
Cu2 Cu 0.41588(3) 0.78171(3) 0.68571(3) 0.03225(13) Uani 1 1 d . . . . .
P1 P 0.24242(6) 0.68084(5) 0.73997(6) 0.0336(2) Uani 1 1 d . . . . .
P2 P 0.25056(6) 0.87246(5) 0.61525(5) 0.02880(18) Uani 1 1 d . . . . .
P3 P 0.39640(6) 0.89440(5) 0.85543(5) 0.03082(19) Uani 1 1 d . . . . .
P4 P 0.63560(8) 0.74123(7) 0.54852(9) 0.0565(3) Uani 0.565(13) 1 d D . P A 1
F1 F 0.6728(9) 0.8427(5) 0.5628(10) 0.083(4) Uani 0.565(13) 1 d D U P A 1
F2 F 0.5715(7) 0.7585(4) 0.6148(6) 0.081(3) Uani 0.565(13) 1 d D U P A 1
F3 F 0.7198(8) 0.7624(9) 0.6403(6) 0.142(4) Uani 0.565(13) 1 d D U P A 1
F4 F 0.7122(9) 0.7217(11) 0.5058(10) 0.105(5) Uani 0.565(13) 1 d D U P A 1
F5 F 0.5489(6) 0.7331(6) 0.4715(6) 0.122(4) Uani 0.565(13) 1 d D U P A 1
F6 F 0.6089(10) 0.6434(4) 0.5622(9) 0.108(4) Uani 0.565(13) 1 d D U P A 1
P4A P 0.63560(8) 0.74123(7) 0.54852(9) 0.0565(3) Uani 0.435(13) 1 d D . P A 2
F1A F 0.6667(13) 0.8381(6) 0.5381(13) 0.096(6) Uani 0.435(13) 1 d D U P A 2
F2A F 0.5376(5) 0.7670(4) 0.5454(12) 0.097(5) Uani 0.435(13) 1 d D U P A 2
F3A F 0.6686(14) 0.7425(13) 0.6477(6) 0.166(7) Uani 0.435(13) 1 d D U P A 2
F4A F 0.7282(9) 0.7136(14) 0.5425(12) 0.094(5) Uani 0.435(13) 1 d D U P A 2
F5A F 0.6097(15) 0.7384(11) 0.4419(5) 0.162(6) Uani 0.435(13) 1 d D U P A 2
F6A F 0.5789(9) 0.6422(6) 0.5137(11) 0.102(5) Uani 0.435(13) 1 d D U P A 2
P5 P 0.09228(7) 0.18493(7) 0.90793(9) 0.0546(3) Uani 1 1 d D . . B 2
F7 F 0.1574(2) 0.1150(2) 0.9175(3) 0.1118(14) Uani 1 1 d D U . B 2
F8 F 0.1820(2) 0.25699(19) 0.9207(3) 0.1027(12) Uani 1 1 d D U . B 2
F9 F 0.1026(5) 0.1973(4) 1.0062(3) 0.182(2) Uani 1 1 d D U . B 2
F10 F 0.0017(2) 0.1110(2) 0.8910(4) 0.167(2) Uani 1 1 d D U . B 2
F11 F 0.0772(4) 0.1688(4) 0.8069(3) 0.176(2) Uani 1 1 d D U . B 2
F12 F 0.0261(2) 0.25452(18) 0.8950(2) 0.0879(9) Uani 1 1 d D U . B 2
O1 O 0.31056(19) 0.66402(15) 0.83116(16) 0.0430(6) Uani 1 1 d . . . C 2
O2 O 0.14122(19) 0.61792(17) 0.7245(2) 0.0610(8) Uani 1 1 d . . . D 2
O3 O 0.22436(16) 0.79007(14) 0.53586(14) 0.0334(5) Uani 1 1 d . . . E 2
O4 O 0.18427(16) 0.93957(14) 0.57930(15) 0.0354(5) Uani 1 1 d . . . F 2
O5 O 0.46236(16) 0.98091(14) 0.84145(15) 0.0369(5) Uani 1 1 d . . . G 2
O6 O 0.39068(17) 0.93014(16) 0.95259(15) 0.0428(6) Uani 1 1 d . . . H 2
N1 N 0.3542(2) 0.65707(17) 0.63716(18) 0.0349(6) Uani 1 1 d . . . I 2
N2 N 0.43514(19) 0.89510(17) 0.64154(17) 0.0304(6) Uani 1 1 d . . . J 2
N3 N 0.5081(2) 0.79242(18) 0.80891(18) 0.0352(6) Uani 1 1 d . . . K 2
N4 N 0.1531(2) 0.86490(18) 0.78813(19) 0.0358(6) Uani 1 1 d . . . L 2
C1 C 0.3287(3) 0.5814(2) 0.8511(3) 0.0467(9) Uani 1 1 d . . . C 2
C2 C 0.4048(4) 0.5530(4) 0.8347(5) 0.093(2) Uani 1 1 d . . . C 2
H2A H 0.4449 0.5876 0.8086 0.112 Uiso 1 1 calc R U . C 2
C3 C 0.4231(5) 0.4729(4) 0.8565(6) 0.114(3) Uani 1 1 d . . . C 2
H3A H 0.4746 0.4516 0.8433 0.136 Uiso 1 1 calc R U . C 2
C4 C 0.3680(5) 0.4251(3) 0.8963(4) 0.0861(18) Uani 1 1 d . . . C 2
H4A H 0.3822 0.3715 0.9133 0.103 Uiso 1 1 calc R U . C 2
C5 C 0.2935(5) 0.4538(4) 0.9117(5) 0.104(2) Uani 1 1 d . . . C 2
H5A H 0.2538 0.4192 0.9382 0.125 Uiso 1 1 calc R U . C 2
C6 C 0.2730(5) 0.5327(3) 0.8898(4) 0.090(2) Uani 1 1 d . . . C 2
H6A H 0.2202 0.5526 0.9019 0.108 Uiso 1 1 calc R U . C 2
C7 C 0.0631(2) 0.6451(2) 0.7427(3) 0.0398(8) Uani 1 1 d . . . D 2
C8 C 0.0573(3) 0.6574(3) 0.8265(3) 0.0584(11) Uani 1 1 d . . . D 2
H8A H 0.1084 0.6500 0.8741 0.070 Uiso 1 1 calc R U . D 2
C9 C -0.0213(4) 0.6806(3) 0.8435(4) 0.0783(16) Uani 1 1 d . . . D 2
H9A H -0.0238 0.6910 0.9028 0.094 Uiso 1 1 calc R U . D 2
C10 C -0.0947(4) 0.6885(3) 0.7761(6) 0.0850(18) Uani 1 1 d . . . D 2
H10A H -0.1500 0.7026 0.7881 0.102 Uiso 1 1 calc R U . D 2
C11 C -0.0915(4) 0.6767(4) 0.6907(5) 0.0889(19) Uani 1 1 d . . . D 2
H11A H -0.1439 0.6831 0.6438 0.107 Uiso 1 1 calc R U . D 2
C12 C -0.0099(4) 0.6551(3) 0.6727(3) 0.0684(13) Uani 1 1 d . . . D 2
H12A H -0.0055 0.6476 0.6139 0.082 Uiso 1 1 calc R U . D 2
C13 C 0.2778(3) 0.6157(2) 0.6571(2) 0.0379(8) Uani 1 1 d . . . I 2
C14 C 0.2329(3) 0.5290(3) 0.6205(3) 0.0582(11) Uani 1 1 d . . . I 2
H14A H 0.1780 0.5023 0.6344 0.070 Uiso 1 1 calc R U . I 2
C15 C 0.2700(4) 0.4828(3) 0.5637(3) 0.0736(15) Uani 1 1 d . . . I 2
H15A H 0.2411 0.4235 0.5379 0.088 Uiso 1 1 calc R U . I 2
C16 C 0.3494(4) 0.5237(3) 0.5448(3) 0.0696(14) Uani 1 1 d . . . I 2
H16A H 0.3768 0.4925 0.5069 0.084 Uiso 1 1 calc R U . I 2
C17 C 0.3888(3) 0.6105(2) 0.5817(3) 0.0483(9) Uani 1 1 d . . . I 2
H17A H 0.4427 0.6385 0.5671 0.058 Uiso 1 1 calc R U . I 2
C18 C 0.2382(2) 0.7965(2) 0.4522(2) 0.0331(7) Uani 1 1 d . . . E 2
C19 C 0.3122(3) 0.7649(2) 0.4335(2) 0.0402(8) Uani 1 1 d . . . E 2
H19A H 0.3559 0.7439 0.4778 0.048 Uiso 1 1 calc R U . E 2
C20 C 0.3223(3) 0.7639(3) 0.3494(3) 0.0487(9) Uani 1 1 d . . . E 2
H20A H 0.3727 0.7412 0.3356 0.058 Uiso 1 1 calc R U . E 2
C21 C 0.2601(3) 0.7954(3) 0.2860(3) 0.0532(10) Uani 1 1 d . . . E 2
H21A H 0.2673 0.7946 0.2283 0.064 Uiso 1 1 calc R U . E 2
C22 C 0.1871(3) 0.8283(3) 0.3064(3) 0.0589(11) Uani 1 1 d . . . E 2
H22A H 0.1443 0.8507 0.2625 0.071 Uiso 1 1 calc R U . E 2
C23 C 0.1751(3) 0.8292(3) 0.3900(3) 0.0493(9) Uani 1 1 d . . . E 2
H23A H 0.1246 0.8518 0.4039 0.059 Uiso 1 1 calc R U . E 2
C24 C 0.0913(2) 0.9319(2) 0.5864(2) 0.0371(8) Uani 1 1 d . . . F 2
C25 C 0.0242(3) 0.8556(3) 0.5509(3) 0.0508(10) Uani 1 1 d . . . F 2
H25A H 0.0399 0.8058 0.5227 0.061 Uiso 1 1 calc R U . F 2
C26 C -0.0664(3) 0.8535(4) 0.5576(4) 0.0710(14) Uani 1 1 d . . . F 2
H26A H -0.1139 0.8015 0.5333 0.085 Uiso 1 1 calc R U . F 2
C27 C -0.0892(4) 0.9254(4) 0.5988(4) 0.0757(16) Uani 1 1 d . . . F 2
H27A H -0.1518 0.9231 0.6031 0.091 Uiso 1 1 calc R U . F 2
C28 C -0.0205(4) 1.0006(4) 0.6339(3) 0.0704(14) Uani 1 1 d . . . F 2
H28A H -0.0359 1.0502 0.6628 0.085 Uiso 1 1 calc R U . F 2
C29 C 0.0706(3) 1.0050(3) 0.6276(3) 0.0526(10) Uani 1 1 d . . . F 2
H29A H 0.1178 1.0572 0.6511 0.063 Uiso 1 1 calc R U . F 2
C30 C 0.3621(2) 0.9350(2) 0.6098(2) 0.0292(7) Uani 1 1 d . . . J 2
C31 C 0.3746(3) 1.0153(2) 0.5813(2) 0.0353(7) Uani 1 1 d . . . J 2
H31A H 0.3218 1.0415 0.5589 0.042 Uiso 1 1 calc R U . J 2
C32 C 0.4660(3) 1.0566(2) 0.5862(2) 0.0404(8) Uani 1 1 d . . . J 2
H32A H 0.4770 1.1116 0.5670 0.049 Uiso 1 1 calc R U . J 2
C33 C 0.5407(3) 1.0164(2) 0.6194(2) 0.0413(8) Uani 1 1 d . . . J 2
H33A H 0.6039 1.0439 0.6240 0.050 Uiso 1 1 calc R U . J 2
C34 C 0.5229(2) 0.9361(2) 0.6460(2) 0.0360(7) Uani 1 1 d . . . J 2
H34A H 0.5749 0.9088 0.6684 0.043 Uiso 1 1 calc R U . J 2
C35 C 0.4300(3) 1.0560(2) 0.8159(2) 0.0366(8) Uani 1 1 d . . . G 2
C36 C 0.3381(3) 1.0668(2) 0.8051(2) 0.0422(8) Uani 1 1 d . . . G 2
H36A H 0.2921 1.0224 0.8148 0.051 Uiso 1 1 calc R U . G 2
C37 C 0.3140(3) 1.1440(3) 0.7797(3) 0.0546(10) Uani 1 1 d . . . G 2
H37A H 0.2510 1.1529 0.7719 0.066 Uiso 1 1 calc R U . G 2
C38 C 0.3819(4) 1.2079(3) 0.7658(3) 0.0639(12) Uani 1 1 d . . . G 2
H38A H 0.3648 1.2599 0.7466 0.077 Uiso 1 1 calc R U . G 2
C39 C 0.4740(4) 1.1967(3) 0.7796(3) 0.0605(12) Uani 1 1 d . . . G 2
H39A H 0.5206 1.2418 0.7719 0.073 Uiso 1 1 calc R U . G 2
C40 C 0.4990(3) 1.1206(2) 0.8047(2) 0.0437(9) Uani 1 1 d . . . G 2
H40A H 0.5625 1.1126 0.8141 0.052 Uiso 1 1 calc R U . G 2
C41 C 0.3186(2) 0.8946(2) 0.9870(2) 0.0365(8) Uani 1 1 d . . . H 2
C42 C 0.3031(3) 0.8080(3) 0.9954(2) 0.0453(9) Uani 1 1 d . . . H 2
H42A H 0.3406 0.7704 0.9770 0.054 Uiso 1 1 calc R U . H 2
C43 C 0.2326(3) 0.7759(3) 1.0310(3) 0.0578(11) Uani 1 1 d . . . H 2
H43A H 0.2210 0.7157 1.0369 0.069 Uiso 1 1 calc R U . H 2
C44 C 0.1792(3) 0.8300(4) 1.0577(3) 0.0625(12) Uani 1 1 d . . . H 2
H44A H 0.1299 0.8069 1.0811 0.075 Uiso 1 1 calc R U . H 2
C45 C 0.1960(3) 0.9172(4) 1.0512(3) 0.0685(13) Uani 1 1 d . . . H 2
H45A H 0.1594 0.9545 1.0715 0.082 Uiso 1 1 calc R U . H 2
C46 C 0.2673(3) 0.9520(3) 1.0147(3) 0.0549(10) Uani 1 1 d . . . H 2
H46A H 0.2797 1.0123 1.0093 0.066 Uiso 1 1 calc R U . H 2
C47 C 0.4924(2) 0.8338(2) 0.8809(2) 0.0341(7) Uani 1 1 d . . . K 2
C48 C 0.5465(3) 0.8327(3) 0.9660(2) 0.0462(9) Uani 1 1 d . . . K 2
H48A H 0.5322 0.8607 1.0156 0.055 Uiso 1 1 calc R U . K 2
C49 C 0.6217(3) 0.7901(3) 0.9781(3) 0.0542(10) Uani 1 1 d . . . K 2
H49A H 0.6600 0.7882 1.0361 0.065 Uiso 1 1 calc R U . K 2
C50 C 0.6403(3) 0.7505(3) 0.9048(3) 0.0524(10) Uani 1 1 d . . . K 2
H50A H 0.6929 0.7223 0.9115 0.063 Uiso 1 1 calc R U . K 2
C51 C 0.5823(3) 0.7521(3) 0.8220(3) 0.0473(9) Uani 1 1 d . . . K 2
H51A H 0.5950 0.7235 0.7718 0.057 Uiso 1 1 calc R U . K 2
C52 C 0.0929(2) 0.8839(2) 0.8113(2) 0.0358(7) Uani 1 1 d . . . L 2
C53 C 0.0162(3) 0.9104(3) 0.8425(3) 0.0589(11) Uani 1 1 d . . . L 2
H53A H 0.0098 0.8808 0.8923 0.088 Uiso 1 1 calc R U . L 2
H53B H -0.0436 0.8939 0.7941 0.088 Uiso 1 1 calc R U . L 2
H53C H 0.0313 0.9741 0.8619 0.088 Uiso 1 1 calc R U . L 2
O1S O 0.4061(3) 0.6042(3) 0.2357(3) 0.1118(15) Uani 1 1 d D U . M 2
C2S C 0.4165(6) 0.5521(5) 0.3049(5) 0.133(3) Uani 1 1 d D U . M 2
H1S H 0.4164 0.5871 0.3608 0.159 Uiso 1 1 calc R U . M 2
H2S H 0.4772 0.5315 0.3152 0.159 Uiso 1 1 calc R U . M 2
C3S C 0.3364(9) 0.4776(7) 0.2762(7) 0.222(6) Uani 1 1 d D U . M 2
H3S H 0.2912 0.4836 0.3109 0.267 Uiso 1 1 calc R U . M 2
H4S H 0.3587 0.4220 0.2839 0.267 Uiso 1 1 calc R U . M 2
C4S C 0.2902(8) 0.4786(6) 0.1805(7) 0.191(5) Uani 1 1 d D U . M 2
H5S H 0.3121 0.4374 0.1424 0.229 Uiso 1 1 calc R U . M 2
H6S H 0.2201 0.4619 0.1658 0.229 Uiso 1 1 calc R U . M 2
C5S C 0.3193(5) 0.5690(5) 0.1680(5) 0.131(3) Uani 1 1 d D U . M 2
H7S H 0.3285 0.5701 0.1087 0.157 Uiso 1 1 calc R U . M 2
H8S H 0.2704 0.6033 0.1734 0.157 Uiso 1 1 calc R U . M 2
O1T O 0.0368(5) 0.3633(5) 0.5765(5) 0.107(2) Uani 0.683(9) 1 d D U P N 1
C2T C 0.0658(8) 0.3293(7) 0.6563(6) 0.113(4) Uani 0.683(9) 1 d D U P N 1
H1T H 0.1358 0.3358 0.6768 0.136 Uiso 0.683(9) 1 calc R U P N 1
H2T H 0.0357 0.2665 0.6483 0.136 Uiso 0.683(9) 1 calc R U P N 1
C3T C 0.0323(7) 0.3838(7) 0.7201(6) 0.120(4) Uani 0.683(9) 1 d D U P N 1
H3T H 0.0811 0.4372 0.7508 0.144 Uiso 0.683(9) 1 calc R U P N 1
H4T H 0.0161 0.3500 0.7648 0.144 Uiso 0.683(9) 1 calc R U P N 1
C4T C -0.0539(5) 0.4065(4) 0.6613(5) 0.113(2) Uani 0.683(9) 1 d D U P N 1
H5T H -0.1115 0.3635 0.6588 0.135 Uiso 0.683(9) 1 calc R U P N 1
H6T H -0.0610 0.4656 0.6845 0.135 Uiso 0.683(9) 1 calc R U P N 1
C5T C -0.0420(7) 0.4048(6) 0.5731(5) 0.103(3) Uani 0.683(9) 1 d D U P N 1
H7T H -0.0999 0.3708 0.5271 0.124 Uiso 0.683(9) 1 calc R U P N 1
H8T H -0.0283 0.4651 0.5600 0.124 Uiso 0.683(9) 1 calc R U P N 1
C1E C 0.0896(11) 0.3449(13) 0.7100(10) 0.077(5) Uani 0.317(9) 1 d D U P N 2
H1E H 0.0528 0.3080 0.7408 0.092 Uiso 0.317(9) 1 calc R U P N 2
H2E H 0.1267 0.3984 0.7525 0.092 Uiso 0.317(9) 1 calc R U P N 2
C2E C 0.1579(13) 0.2939(12) 0.6790(14) 0.099(7) Uani 0.317(9) 1 d D U P N 2
H3E H 0.2012 0.2779 0.7305 0.148 Uiso 0.317(9) 1 calc R U P N 2
H4E H 0.1212 0.2405 0.6376 0.148 Uiso 0.317(9) 1 calc R U P N 2
H5E H 0.1949 0.3308 0.6493 0.148 Uiso 0.317(9) 1 calc R U P N 2
O1E O 0.0247(7) 0.3692(8) 0.6346(8) 0.073(4) Uani 0.317(9) 1 d D U P N 2
C3E C -0.0539(5) 0.4065(4) 0.6613(5) 0.113(2) Uani 0.317(9) 1 d D U P N 2
H6E H -0.0273 0.4572 0.7102 0.135 Uiso 0.317(9) 1 calc R U P N 2
H7E H -0.0966 0.3613 0.6790 0.135 Uiso 0.317(9) 1 calc R U P N 2
C4E C -0.1060(13) 0.4350(13) 0.5733(10) 0.100(7) Uani 0.317(9) 1 d D U P N 2
H8E H -0.1593 0.4607 0.5815 0.149 Uiso 0.317(9) 1 calc R U P N 2
H9E H -0.0615 0.4787 0.5570 0.149 Uiso 0.317(9) 1 calc R U P N 2
H10E H -0.1301 0.3837 0.5260 0.149 Uiso 0.317(9) 1 calc R U P N 2
O1U O 0.1141(4) 0.5484(4) 0.0126(4) 0.0671(17) Uani 0.5 1 d D U P O -1
C2U C 0.0698(7) 0.4614(7) -0.0327(11) 0.085(4) Uani 0.5 1 d D U P O -1
H1U H 0.0941 0.4176 0.0029 0.102 Uiso 0.5 1 calc R U P O -1
H2U H 0.0819 0.4512 -0.0909 0.102 Uiso 0.5 1 calc R U P O -1
C3U C -0.0336(7) 0.4553(9) -0.0445(10) 0.094(4) Uani 0.5 1 d D U P O -1
H3U H -0.0644 0.3954 -0.0407 0.112 Uiso 0.5 1 calc R U P O -1
H4U H -0.0657 0.4701 -0.1026 0.112 Uiso 0.5 1 calc R U P O -1
C4U C -0.0373(8) 0.5208(9) 0.0300(11) 0.094(5) Uani 0.5 1 d D U P O -1
H5U H -0.0821 0.5588 0.0075 0.113 Uiso 0.5 1 calc R U P O -1
H6U H -0.0586 0.4905 0.0747 0.113 Uiso 0.5 1 calc R U P O -1
C5U C 0.0604(8) 0.5737(11) 0.0697(10) 0.102(5) Uani 0.5 1 d D U P O -1
H7U H 0.0600 0.6371 0.0735 0.123 Uiso 0.5 1 calc R U P O -1
H8U H 0.0882 0.5615 0.1301 0.123 Uiso 0.5 1 calc R U P O -1

loop_
_atom_site_aniso_label
_atom_site_aniso_U_11
_atom_site_aniso_U_22
_atom_site_aniso_U_33
_atom_site_aniso_U_23
_atom_site_aniso_U_13
_atom_site_aniso_U_12
Cu1 0.0303(2) 0.0251(2) 0.0311(3) 0.00323(18) 0.01195(19) 0.00466(18)
Cu2 0.0346(3) 0.0307(2) 0.0327(3) 0.00499(19) 0.0109(2) 0.0087(2)
P1 0.0365(5) 0.0241(4) 0.0414(5) 0.0020(3) 0.0170(4) 0.0025(3)
P2 0.0306(4) 0.0272(4) 0.0297(4) 0.0050(3) 0.0096(3) 0.0077(3)
P3 0.0317(4) 0.0307(4) 0.0283(4) -0.0009(3) 0.0112(3) 0.0016(3)
P4 0.0481(6) 0.0456(6) 0.0868(8) 0.0135(5) 0.0301(6) 0.0212(5)
F1 0.066(5) 0.063(5) 0.115(7) -0.012(4) 0.043(5) -0.009(4)
F2 0.112(6) 0.054(3) 0.096(5) -0.001(3) 0.071(5) 0.011(3)
F3 0.131(8) 0.202(10) 0.098(7) 0.047(6) 0.015(5) 0.068(7)
F4 0.099(8) 0.092(7) 0.143(10) -0.015(7) 0.090(8) 0.008(6)
F5 0.090(6) 0.128(7) 0.096(6) 0.029(5) -0.027(5) -0.033(5)
F6 0.156(9) 0.039(4) 0.185(10) 0.042(5) 0.116(8) 0.050(4)
P4A 0.0481(6) 0.0456(6) 0.0868(8) 0.0135(5) 0.0301(6) 0.0212(5)
F1A 0.093(8) 0.072(7) 0.128(11) 0.072(8) 0.014(7) 0.023(6)
F2A 0.056(4) 0.043(4) 0.201(14) -0.003(6) 0.058(6) 0.019(3)
F3A 0.261(17) 0.199(13) 0.079(7) 0.034(7) 0.109(10) 0.056(12)
F4A 0.048(5) 0.085(6) 0.147(12) 0.008(9) 0.022(6) 0.028(4)
F5A 0.182(13) 0.197(12) 0.082(7) 0.035(7) 0.003(8) 0.021(10)
F6A 0.072(6) 0.070(6) 0.158(11) -0.040(6) 0.054(7) 0.004(4)
P5 0.0411(5) 0.0432(6) 0.0827(8) 0.0073(5) 0.0237(5) 0.0103(4)
F7 0.0641(18) 0.0643(18) 0.230(4) 0.050(2) 0.059(2) 0.0317(15)
F8 0.0537(16) 0.0586(17) 0.188(4) 0.041(2) 0.020(2) 0.0021(13)
F9 0.253(6) 0.254(6) 0.108(3) 0.085(4) 0.103(4) 0.124(5)
F10 0.064(2) 0.0562(19) 0.386(8) 0.000(3) 0.095(3) 0.0079(16)
F11 0.156(4) 0.260(6) 0.097(3) -0.037(3) 0.004(3) 0.105(4)
F12 0.0624(17) 0.0576(16) 0.147(3) 0.0175(17) 0.0307(18) 0.0235(13)
O1 0.0628(16) 0.0277(12) 0.0406(14) 0.0089(10) 0.0178(12) 0.0089(11)
O2 0.0454(16) 0.0325(14) 0.106(2) -0.0050(14) 0.0381(16) -0.0049(12)
O3 0.0385(12) 0.0291(11) 0.0305(12) 0.0033(9) 0.0085(10) 0.0051(9)
O4 0.0333(12) 0.0338(12) 0.0429(13) 0.0121(10) 0.0126(10) 0.0113(10)
O5 0.0361(13) 0.0315(12) 0.0406(13) 0.0012(10) 0.0141(10) -0.0011(10)
O6 0.0435(14) 0.0467(14) 0.0348(13) -0.0054(11) 0.0180(11) -0.0025(11)
N1 0.0441(16) 0.0292(14) 0.0360(15) 0.0048(11) 0.0168(13) 0.0123(12)
N2 0.0325(14) 0.0299(13) 0.0288(14) 0.0002(11) 0.0108(11) 0.0067(11)
N3 0.0368(15) 0.0371(15) 0.0324(15) 0.0037(12) 0.0116(12) 0.0093(12)
N4 0.0350(15) 0.0329(15) 0.0411(16) 0.0064(12) 0.0141(13) 0.0062(12)
C1 0.068(3) 0.0282(17) 0.046(2) 0.0107(15) 0.0187(19) 0.0084(17)
C2 0.072(3) 0.081(4) 0.162(6) 0.078(4) 0.058(4) 0.038(3)
C3 0.105(5) 0.095(4) 0.191(8) 0.087(5) 0.075(5) 0.064(4)
C4 0.132(5) 0.053(3) 0.102(4) 0.045(3) 0.055(4) 0.045(3)
C5 0.155(6) 0.063(3) 0.150(6) 0.065(4) 0.104(5) 0.045(4)
C6 0.124(5) 0.065(3) 0.135(5) 0.057(3) 0.094(4) 0.048(3)
C7 0.0332(18) 0.0276(17) 0.056(2) 0.0097(15) 0.0125(17) -0.0012(14)
C8 0.067(3) 0.061(3) 0.052(3) 0.014(2) 0.018(2) 0.023(2)
C9 0.095(4) 0.070(3) 0.106(4) 0.038(3) 0.069(4) 0.036(3)
C10 0.052(3) 0.058(3) 0.155(6) 0.023(4) 0.044(4) 0.011(2)
C11 0.055(3) 0.071(3) 0.117(5) 0.018(3) -0.018(3) 0.018(3)
C12 0.087(4) 0.049(3) 0.061(3) 0.009(2) 0.011(3) 0.009(2)
C13 0.045(2) 0.0266(16) 0.0412(19) 0.0006(14) 0.0139(16) 0.0060(14)
C14 0.070(3) 0.033(2) 0.068(3) -0.0072(19) 0.028(2) -0.0023(19)
C15 0.106(4) 0.031(2) 0.081(3) -0.016(2) 0.040(3) 0.001(2)
C16 0.108(4) 0.044(2) 0.072(3) -0.002(2) 0.049(3) 0.027(3)
C17 0.064(3) 0.040(2) 0.052(2) 0.0068(17) 0.030(2) 0.0204(18)
C18 0.0386(18) 0.0293(16) 0.0279(16) 0.0021(13) 0.0075(14) 0.0033(14)
C19 0.045(2) 0.0390(19) 0.0361(19) 0.0062(15) 0.0097(16) 0.0110(16)
C20 0.054(2) 0.051(2) 0.044(2) 0.0036(17) 0.0208(19) 0.0106(18)
C21 0.067(3) 0.058(2) 0.033(2) 0.0065(18) 0.0174(19) 0.006(2)
C22 0.065(3) 0.077(3) 0.034(2) 0.018(2) 0.0056(19) 0.023(2)
C23 0.048(2) 0.062(2) 0.040(2) 0.0102(18) 0.0085(18) 0.0247(19)
C24 0.0345(18) 0.0439(19) 0.0390(19) 0.0173(15) 0.0110(15) 0.0175(15)
C25 0.045(2) 0.049(2) 0.060(3) 0.0170(19) 0.0179(19) 0.0062(18)
C26 0.041(2) 0.085(4) 0.089(4) 0.035(3) 0.021(2) 0.002(2)
C27 0.048(3) 0.122(5) 0.086(4) 0.058(4) 0.035(3) 0.042(3)
C28 0.069(3) 0.088(4) 0.078(3) 0.030(3) 0.033(3) 0.053(3)
C29 0.051(2) 0.053(2) 0.059(3) 0.015(2) 0.013(2) 0.0273(19)
C30 0.0353(17) 0.0289(16) 0.0243(15) 0.0008(12) 0.0116(13) 0.0069(13)
C31 0.0431(19) 0.0320(17) 0.0328(17) 0.0078(14) 0.0133(15) 0.0081(14)
C32 0.049(2) 0.0345(18) 0.0386(19) 0.0067(15) 0.0184(17) 0.0017(16)
C33 0.0398(19) 0.0414(19) 0.040(2) -0.0016(15) 0.0163(16) -0.0004(16)
C34 0.0330(18) 0.0361(18) 0.0378(18) 0.0005(14) 0.0116(15) 0.0063(14)
C35 0.048(2) 0.0281(16) 0.0300(17) -0.0068(13) 0.0154(15) -0.0016(14)
C36 0.048(2) 0.0310(18) 0.047(2) -0.0033(15) 0.0195(17) 0.0014(15)
C37 0.062(3) 0.042(2) 0.061(3) -0.0026(19) 0.022(2) 0.0146(19)
C38 0.095(4) 0.036(2) 0.071(3) 0.011(2) 0.040(3) 0.014(2)
C39 0.082(3) 0.039(2) 0.066(3) 0.0056(19) 0.043(3) -0.003(2)
C40 0.052(2) 0.0371(19) 0.040(2) -0.0031(15) 0.0234(17) -0.0044(16)
C41 0.0373(18) 0.048(2) 0.0231(16) 0.0015(14) 0.0102(14) 0.0058(15)
C42 0.050(2) 0.048(2) 0.0361(19) 0.0044(16) 0.0126(17) 0.0047(17)
C43 0.060(3) 0.064(3) 0.044(2) 0.011(2) 0.016(2) -0.005(2)
C44 0.050(3) 0.096(4) 0.045(2) 0.016(2) 0.024(2) 0.006(2)
C45 0.061(3) 0.102(4) 0.058(3) 0.010(3) 0.033(2) 0.036(3)
C46 0.061(3) 0.065(3) 0.047(2) 0.010(2) 0.023(2) 0.025(2)
C47 0.0308(17) 0.0361(17) 0.0323(17) 0.0026(14) 0.0093(14) 0.0004(14)
C48 0.043(2) 0.060(2) 0.0305(19) 0.0024(17) 0.0083(16) 0.0047(18)
C49 0.047(2) 0.071(3) 0.038(2) 0.0121(19) 0.0003(18) 0.011(2)
C50 0.045(2) 0.062(3) 0.050(2) 0.0136(19) 0.0053(19) 0.0231(19)
C51 0.051(2) 0.051(2) 0.044(2) 0.0066(17) 0.0146(18) 0.0200(18)
C52 0.0317(18) 0.0353(18) 0.043(2) 0.0092(15) 0.0142(16) 0.0084(14)
C53 0.050(2) 0.057(3) 0.085(3) 0.010(2) 0.038(2) 0.023(2)
O1S 0.113(3) 0.091(3) 0.134(4) 0.031(3) 0.044(3) 0.008(3)
C2S 0.158(6) 0.113(5) 0.112(5) 0.031(4) 0.011(5) 0.026(5)
C3S 0.242(9) 0.188(8) 0.201(9) 0.097(7) 0.023(7) -0.028(7)
C4S 0.193(8) 0.144(7) 0.191(8) 0.065(6) 0.002(6) -0.023(6)
C5S 0.131(6) 0.110(5) 0.128(6) 0.023(4) 0.003(5) 0.015(5)
O1T 0.117(5) 0.103(5) 0.094(5) 0.019(4) 0.022(4) 0.017(4)
C2T 0.109(7) 0.093(7) 0.114(8) 0.000(6) 0.016(6) -0.007(6)
C3T 0.151(8) 0.100(6) 0.096(6) 0.027(5) 0.028(6) -0.005(6)
C4T 0.124(5) 0.065(3) 0.130(5) 0.001(3) 0.026(4) -0.005(3)
C5T 0.115(7) 0.084(6) 0.096(6) 0.008(5) 0.028(6) -0.013(5)
C1E 0.085(9) 0.075(9) 0.071(9) 0.016(7) 0.019(7) 0.021(7)
C2E 0.096(12) 0.074(10) 0.134(15) 0.021(10) 0.030(11) 0.045(9)
O1E 0.073(7) 0.075(7) 0.067(7) 0.006(5) 0.020(6) 0.009(5)
C3E 0.124(5) 0.065(3) 0.130(5) 0.001(3) 0.026(4) -0.005(3)
C4E 0.093(13) 0.083(12) 0.109(13) 0.017(10) 0.009(11) 0.012(10)
O1U 0.068(4) 0.059(4) 0.079(4) 0.011(3) 0.034(3) 0.006(3)
C2U 0.079(7) 0.067(6) 0.110(8) 0.018(6) 0.033(6) 0.007(6)
C3U 0.080(8) 0.079(7) 0.112(9) 0.013(6) 0.020(7) 0.008(6)
C4U 0.082(8) 0.085(8) 0.130(9) 0.037(7) 0.053(7) 0.013(6)
C5U 0.095(8) 0.111(9) 0.107(8) -0.003(7) 0.047(7) 0.022(7)

loop_
_atom_type_symbol
_atom_type_description
_atom_type_scat_dispersion_real
_atom_type_scat_dispersion_imag
_atom_type_scat_source
C C 0.0181 0.0091 'International Tables Vol C Tables 4.2.6.8 and 6.1.1.4'
H H 0.0000 0.0000 'International Tables Vol C Tables 4.2.6.8 and 6.1.1.4'
N N 0.0311 0.0180 'International Tables Vol C Tables 4.2.6.8 and 6.1.1.4'
O O 0.0492 0.0322 'International Tables Vol C Tables 4.2.6.8 and 6.1.1.4'
F F 0.0727 0.0534 'International Tables Vol C Tables 4.2.6.8 and 6.1.1.4'
P P 0.2955 0.4335 'International Tables Vol C Tables 4.2.6.8 and 6.1.1.4'
Cu Cu -1.9646 0.5888 'International Tables Vol C Tables 4.2.6.8 and 6.1.1.4'

loop_
_geom_angle_atom_site_label_1
_geom_angle_atom_site_label_2
_geom_angle_atom_site_label_3
_geom_angle
N4 Cu1 P1 108.70(8)
N4 Cu1 P2 107.65(9)
P1 Cu1 P2 113.45(3)
N4 Cu1 P3 105.93(9)
P1 Cu1 P3 108.29(4)
P2 Cu1 P3 112.48(3)
N4 Cu1 Cu2 177.23(8)
P1 Cu1 Cu2 74.06(3)
P2 Cu1 Cu2 70.65(2)
P3 Cu1 Cu2 73.07(2)
N1 Cu2 N2 138.29(11)
N1 Cu2 N3 110.44(12)
N2 Cu2 N3 109.68(11)
N1 Cu2 Cu1 96.02(8)
N2 Cu2 Cu1 90.91(8)
N3 Cu2 Cu1 95.72(8)
O2 P1 O1 106.17(16)
O2 P1 C13 96.27(15)
O1 P1 C13 102.33(15)
O2 P1 Cu1 121.65(11)
O1 P1 Cu1 107.24(9)
C13 P1 Cu1 120.90(12)
O4 P2 O3 106.24(12)
O4 P2 C30 97.62(13)
O3 P2 C30 103.78(13)
O4 P2 Cu1 121.37(9)
O3 P2 Cu1 111.45(9)
C30 P2 Cu1 114.30(11)
O6 P3 O5 98.46(12)
O6 P3 C47 102.27(15)
O5 P3 C47 94.64(14)
O6 P3 Cu1 118.63(10)
O5 P3 Cu1 120.20(10)
C47 P3 Cu1 118.17(11)
F5 P4 F4 104.1(7)
F5 P4 F1 98.8(6)
F4 P4 F1 92.7(8)
F5 P4 F6 93.8(6)
F4 P4 F6 92.7(8)
F1 P4 F6 164.6(8)
F5 P4 F3 169.3(7)
F4 P4 F3 85.3(6)
F1 P4 F3 75.5(8)
F6 P4 F3 90.6(7)
F5 P4 F2 88.6(5)
F4 P4 F2 166.8(6)
F1 P4 F2 88.5(5)
F6 P4 F2 82.9(5)
F3 P4 F2 82.2(5)
F3A P4A F4A 88.7(9)
F3A P4A F1A 104.2(11)
F4A P4A F1A 95.5(11)
F3A P4A F2A 96.2(8)
F4A P4A F2A 174.9(9)
F1A P4A F2A 84.5(8)
F3A P4A F6A 101.3(9)
F4A P4A F6A 90.2(10)
F1A P4A F6A 154.0(10)
F2A P4A F6A 87.6(6)
F3A P4A F5A 174.7(9)
F4A P4A F5A 86.0(8)
F1A P4A F5A 75.7(10)
F2A P4A F5A 89.0(8)
F6A P4A F5A 79.4(8)
F9 P5 F11 177.1(4)
F9 P5 F8 92.7(3)
F11 P5 F8 90.2(3)
F9 P5 F10 89.6(4)
F11 P5 F10 87.5(4)
F8 P5 F10 177.6(3)
F9 P5 F7 91.3(3)
F11 P5 F7 88.8(3)
F8 P5 F7 88.75(17)
F10 P5 F7 90.71(18)
F9 P5 F12 90.4(3)
F11 P5 F12 89.5(2)
F8 P5 F12 91.43(16)
F10 P5 F12 89.04(17)
F7 P5 F12 178.2(2)
C1 O1 P1 125.8(2)
C7 O2 P1 124.7(2)
C18 O3 P2 123.73(19)
C24 O4 P2 121.9(2)
C35 O5 P3 124.9(2)
C41 O6 P3 123.5(2)
C17 N1 C13 117.4(3)
C17 N1 Cu2 119.6(3)
C13 N1 Cu2 123.0(2)
C34 N2 C30 117.9(3)
C34 N2 Cu2 120.0(2)
C30 N2 Cu2 122.0(2)
C51 N3 C47 117.6(3)
C51 N3 Cu2 121.0(2)
C47 N3 Cu2 121.1(2)
C52 N4 Cu1 178.4(3)
C6 C1 C2 120.1(4)
C6 C1 O1 119.9(4)
C2 C1 O1 119.9(4)
C1 C2 C3 119.4(5)
C1 C2 H2A 120.3
C3 C2 H2A 120.3
C4 C3 C2 120.3(6)
C4 C3 H3A 119.9
C2 C3 H3A 119.9
C5 C4 C3 119.6(5)
C5 C4 H4A 120.2
C3 C4 H4A 120.2
C4 C5 C6 121.3(5)
C4 C5 H5A 119.4
C6 C5 H5A 119.4
C1 C6 C5 119.3(5)
C1 C6 H6A 120.3
C5 C6 H6A 120.3
C8 C7 C12 120.8(4)
C8 C7 O2 121.0(4)
C12 C7 O2 118.1(4)
C7 C8 C9 120.7(5)
C7 C8 H8A 119.6
C9 C8 H8A 119.6
C10 C9 C8 119.7(5)
C10 C9 H9A 120.1
C8 C9 H9A 120.1
C9 C10 C11 121.3(5)
C9 C10 H10A 119.4
C11 C10 H10A 119.4
C10 C11 C12 119.4(5)
C10 C11 H11A 120.3
C12 C11 H11A 120.3
C7 C12 C11 118.0(5)
C7 C12 H12A 121.0
C11 C12 H12A 121.0
N1 C13 C14 122.7(3)
N1 C13 P1 114.3(2)
C14 C13 P1 122.9(3)
C15 C14 C13 118.5(4)
C15 C14 H14A 120.8
C13 C14 H14A 120.8
C16 C15 C14 119.2(4)
C16 C15 H15A 120.4
C14 C15 H15A 120.4
C15 C16 C17 119.2(4)
C15 C16 H16A 120.4
C17 C16 H16A 120.4
N1 C17 C16 122.9(4)
N1 C17 H17A 118.6
C16 C17 H17A 118.6
C19 C18 C23 121.6(3)
C19 C18 O3 118.2(3)
C23 C18 O3 120.1(3)
C18 C19 C20 119.2(3)
C18 C19 H19A 120.4
C20 C19 H19A 120.4
C21 C20 C19 120.4(4)
C21 C20 H20A 119.8
C19 C20 H20A 119.8
C20 C21 C22 119.6(4)
C20 C21 H21A 120.2
C22 C21 H21A 120.2
C21 C22 C23 120.9(4)
C21 C22 H22A 119.5
C23 C22 H22A 119.5
C18 C23 C22 118.3(4)
C18 C23 H23A 120.9
C22 C23 H23A 120.9
C29 C24 C25 122.1(4)
C29 C24 O4 116.8(3)
C25 C24 O4 121.1(3)
C24 C25 C26 118.1(4)
C24 C25 H25A 120.9
C26 C25 H25A 120.9
C27 C26 C25 121.1(5)
C27 C26 H26A 119.5
C25 C26 H26A 119.5
C28 C27 C26 119.4(4)
C28 C27 H27A 120.3
C26 C27 H27A 120.3
C27 C28 C29 120.8(5)
C27 C28 H28A 119.6
C29 C28 H28A 119.6
C24 C29 C28 118.4(4)
C24 C29 H29A 120.8
C28 C29 H29A 120.8
N2 C30 C31 122.8(3)
N2 C30 P2 111.2(2)
C31 C30 P2 126.0(3)
C30 C31 C32 118.4(3)
C30 C31 H31A 120.8
C32 C31 H31A 120.8
C33 C32 C31 118.9(3)
C33 C32 H32A 120.5
C31 C32 H32A 120.5
C32 C33 C34 119.5(3)
C32 C33 H33A 120.2
C34 C33 H33A 120.2
N2 C34 C33 122.4(3)
N2 C34 H34A 118.8
C33 C34 H34A 118.8
C36 C35 C40 121.8(4)
C36 C35 O5 123.6(3)
C40 C35 O5 114.5(3)
C35 C36 C37 118.6(4)
C35 C36 H36A 120.7
C37 C36 H36A 120.7
C38 C37 C36 119.9(4)
C38 C37 H37A 120.0
C36 C37 H37A 120.0
C39 C38 C37 120.4(4)
C39 C38 H38A 119.8
C37 C38 H38A 119.8
C38 C39 C40 120.4(4)
C38 C39 H39A 119.8
C40 C39 H39A 119.8
C39 C40 C35 118.8(4)
C39 C40 H40A 120.6
C35 C40 H40A 120.6
C42 C41 C46 122.4(4)
C42 C41 O6 120.9(3)
C46 C41 O6 116.7(3)
C41 C42 C43 119.1(4)
C41 C42 H42A 120.5
C43 C42 H42A 120.5
C44 C43 C42 120.4(4)
C44 C43 H43A 119.8
C42 C43 H43A 119.8
C43 C44 C45 120.7(4)
C43 C44 H44A 119.7
C45 C44 H44A 119.7
C44 C45 C46 120.3(4)
C44 C45 H45A 119.8
C46 C45 H45A 119.8
C41 C46 C45 117.1(4)
C41 C46 H46A 121.4
C45 C46 H46A 121.4
N3 C47 C48 122.6(3)
N3 C47 P3 114.1(2)
C48 C47 P3 123.3(3)
C47 C48 C49 118.9(4)
C47 C48 H48A 120.6
C49 C48 H48A 120.6
C50 C49 C48 118.9(4)
C50 C49 H49A 120.6
C48 C49 H49A 120.6
C51 C50 C49 119.4(4)
C51 C50 H50A 120.3
C49 C50 H50A 120.3
N3 C51 C50 122.6(4)
N3 C51 H51A 118.7
C50 C51 H51A 118.7
N4 C52 C53 178.8(4)
C52 C53 H53A 109.5
C52 C53 H53B 109.5
H53A C53 H53B 109.5
C52 C53 H53C 109.5
H53A C53 H53C 109.5
H53B C53 H53C 109.5
C5S O1S C2S 109.9(5)
O1S C2S C3S 107.2(6)
O1S C2S H1S 110.3
C3S C2S H1S 110.3
O1S C2S H2S 110.3
C3S C2S H2S 110.3
H1S C2S H2S 108.5
C2S C3S C4S 105.7(6)
C2S C3S H3S 110.6
C4S C3S H3S 110.6
C2S C3S H4S 110.6
C4S C3S H4S 110.6
H3S C3S H4S 108.7
C5S C4S C3S 105.2(7)
C5S C4S H5S 110.7
C3S C4S H5S 110.7
C5S C4S H6S 110.7
C3S C4S H6S 110.7
H5S C4S H6S 108.8
O1S C5S C4S 106.0(6)
O1S C5S H7S 110.5
C4S C5S H7S 110.5
O1S C5S H8S 110.5
C4S C5S H8S 110.5
H7S C5S H8S 108.7
C2T O1T C5T 112.1(7)
O1T C2T C3T 103.7(7)
O1T C2T H1T 111.0
C3T C2T H1T 111.0
O1T C2T H2T 111.0
C3T C2T H2T 111.0
H1T C2T H2T 109.0
C2T C3T C4T 102.7(7)
C2T C3T H3T 111.2
C4T C3T H3T 111.2
C2T C3T H4T 111.2
C4T C3T H4T 111.2
H3T C3T H4T 109.1
C5T C4T C3T 107.7(6)
C5T C4T H5T 110.2
C3T C4T H5T 110.2
C5T C4T H6T 110.2
C3T C4T H6T 110.2
H5T C4T H6T 108.5
O1T C5T C4T 104.4(6)
O1T C5T H7T 110.9
C4T C5T H7T 110.9
O1T C5T H8T 110.9
C4T C5T H8T 110.9
H7T C5T H8T 108.9
O1E C1E C2E 110.3(11)
O1E C1E H1E 109.6
C2E C1E H1E 109.6
O1E C1E H2E 109.6
C2E C1E H2E 109.6
H1E C1E H2E 108.1
C1E C2E H3E 109.5
C1E C2E H4E 109.5
H3E C2E H4E 109.5
C1E C2E H5E 109.5
H3E C2E H5E 109.5
H4E C2E H5E 109.5
C1E O1E C3E 111.3(9)
O1E C3E C4E 101.0(9)
O1E C3E H6E 111.6
C4E C3E H6E 111.6
O1E C3E H7E 111.6
C4E C3E H7E 111.6
H6E C3E H7E 109.4
C3E C4E H8E 109.5
C3E C4E H9E 109.5
H8E C4E H9E 109.5
C3E C4E H10E 109.5
H8E C4E H10E 109.5
H9E C4E H10E 109.5
C2U O1U C5U 107.7(7)
O1U C2U C3U 105.2(7)
O1U C2U H1U 110.7
C3U C2U H1U 110.7
O1U C2U H2U 110.7
C3U C2U H2U 110.7
H1U C2U H2U 108.8
C2U C3U C4U 104.4(8)
C2U C3U H3U 110.9
C4U C3U H3U 110.9
C2U C3U H4U 110.9
C4U C3U H4U 110.9
H3U C3U H4U 108.9
C5U C4U C3U 106.6(8)
C5U C4U H5U 110.4
C3U C4U H5U 110.4
C5U C4U H6U 110.4
C3U C4U H6U 110.4
H5U C4U H6U 108.6
O1U C5U C4U 106.2(7)
O1U C5U H7U 110.5
C4U C5U H7U 110.5
O1U C5U H8U 110.5
C4U C5U H8U 110.5
H7U C5U H8U 108.7

loop_
_geom_bond_atom_site_label_1
_geom_bond_atom_site_label_2
_geom_bond_distance
Cu1 N4 1.999(3)
Cu1 P1 2.2595(9)
Cu1 P2 2.2647(9)
Cu1 P3 2.2924(9)
Cu1 Cu2 2.9432(6)
Cu2 N1 1.983(3)
Cu2 N2 1.988(3)
Cu2 N3 2.034(3)
P1 O2 1.601(3)
P1 O1 1.605(3)
P1 C13 1.818(3)
P2 O4 1.607(2)
P2 O3 1.614(2)
P2 C30 1.817(3)
P3 O6 1.611(2)
P3 O5 1.613(2)
P3 C47 1.827(4)
P4 F5 1.496(6)
P4 F4 1.533(7)
P4 F1 1.563(7)
P4 F6 1.572(6)
P4 F3 1.604(7)
P4 F2 1.634(5)
P4A F3A 1.514(8)
P4A F4A 1.538(8)
P4A F1A 1.553(8)
P4A F2A 1.570(6)
P4A F6A 1.595(8)
P4A F5A 1.625(8)
P5 F9 1.514(4)
P5 F11 1.544(4)
P5 F8 1.552(3)
P5 F10 1.566(3)
P5 F7 1.573(3)
P5 F12 1.582(3)
O1 C1 1.418(4)
O2 C7 1.394(4)
O3 C18 1.412(4)
O4 C24 1.409(4)
O5 C35 1.403(4)
O6 C41 1.400(4)
N1 C17 1.342(4)
N1 C13 1.349(4)
N2 C34 1.340(4)
N2 C30 1.353(4)
N3 C51 1.343(5)
N3 C47 1.347(4)
N4 C52 1.128(4)
C1 C6 1.353(6)
C1 C2 1.362(7)
C2 C3 1.388(7)
C2 H2A 0.9500
C3 C4 1.350(8)
C3 H3A 0.9500
C4 C5 1.337(8)
C4 H4A 0.9500
C5 C6 1.380(7)
C5 H5A 0.9500
C6 H6A 0.9500
C7 C8 1.352(6)
C7 C12 1.372(6)
C8 C9 1.367(7)
C8 H8A 0.9500
C9 C10 1.341(8)
C9 H9A 0.9500
C10 C11 1.362(9)
C10 H10A 0.9500
C11 C12 1.409(8)
C11 H11A 0.9500
C12 H12A 0.9500
C13 C14 1.393(5)
C14 C15 1.378(6)
C14 H14A 0.9500
C15 C16 1.374(7)
C15 H15A 0.9500
C16 C17 1.381(6)
C16 H16A 0.9500
C17 H17A 0.9500
C18 C19 1.371(5)
C18 C23 1.375(5)
C19 C20 1.384(5)
C19 H19A 0.9500
C20 C21 1.369(6)
C20 H20A 0.9500
C21 C22 1.377(6)
C21 H21A 0.9500
C22 C23 1.387(6)
C22 H22A 0.9500
C23 H23A 0.9500
C24 C29 1.374(5)
C24 C25 1.377(5)
C25 C26 1.381(6)
C25 H25A 0.9500
C26 C27 1.376(8)
C26 H26A 0.9500
C27 C28 1.375(8)
C27 H27A 0.9500
C28 C29 1.382(6)
C28 H28A 0.9500
C29 H29A 0.9500
C30 C31 1.384(4)
C31 C32 1.387(5)
C31 H31A 0.9500
C32 C33 1.379(5)
C32 H32A 0.9500
C33 C34 1.380(5)
C33 H33A 0.9500
C34 H34A 0.9500
C35 C36 1.376(5)
C35 C40 1.384(5)
C36 C37 1.389(6)
C36 H36A 0.9500
C37 C38 1.384(6)
C37 H37A 0.9500
C38 C39 1.376(7)
C38 H38A 0.9500
C39 C40 1.375(6)
C39 H39A 0.9500
C40 H40A 0.9500
C41 C42 1.366(5)
C41 C46 1.380(5)
C42 C43 1.376(6)
C42 H42A 0.9500
C43 C44 1.362(7)
C43 H43A 0.9500
C44 C45 1.369(7)
C44 H44A 0.9500
C45 C46 1.408(6)
C45 H45A 0.9500
C46 H46A 0.9500
C47 C48 1.377(5)
C48 C49 1.378(6)
C48 H48A 0.9500
C49 C50 1.374(6)
C49 H49A 0.9500
C50 C51 1.370(6)
C50 H50A 0.9500
C51 H51A 0.9500
C52 C53 1.465(5)
C53 H53A 0.9800
C53 H53B 0.9800
C53 H53C 0.9800
O1S C5S 1.418(6)
O1S C2S 1.432(6)
C2S C3S 1.457(6)
C2S H1S 0.9900
C2S H2S 0.9900
C3S C4S 1.492(7)
C3S H3S 0.9900
C3S H4S 0.9900
C4S C5S 1.461(6)
C4S H5S 0.9900
C4S H6S 0.9900
C5S H7S 0.9900
C5S H8S 0.9900
O1T C2T 1.416(6)
O1T C5T 1.426(6)
C2T C3T 1.491(7)
C2T H1T 0.9900
C2T H2T 0.9900
C3T C4T 1.493(7)
C3T H3T 0.9900
C3T H4T 0.9900
C4T C5T 1.458(6)
C4T H5T 0.9900
C4T H6T 0.9900
C5T H7T 0.9900
C5T H8T 0.9900
C1E O1E 1.454(9)
C1E C2E 1.541(10)
C1E H1E 0.9900
C1E H2E 0.9900
C2E H3E 0.9800
C2E H4E 0.9800
C2E H5E 0.9800
O1E C3E 1.530(8)
C3E C4E 1.557(9)
C3E H6E 0.9900
C3E H7E 0.9900
C4E H8E 0.9800
C4E H9E 0.9800
C4E H10E 0.9800
O1U C2U 1.426(7)
O1U C5U 1.429(7)
C2U C3U 1.488(7)
C2U H1U 0.9900
C2U H2U 0.9900
C3U C4U 1.495(7)
C3U H3U 0.9900
C3U H4U 0.9900
C4U C5U 1.481(7)
C4U H5U 0.9900
C4U H6U 0.9900
C5U H7U 0.9900
C5U H8U 0.9900
